data_1575219
loop_
_publ_author_name
'Jiang, Shengjie'
'Wang, Ganping'
'Cai, Yanping'
'Maron, Laurent'
'Xu, Xin'

_publ_section_title
;
 Zinc substituted carbenes: synthesis, structure, and ambiphilic
 reactivity.
;
_journal_issue 34
_journal_name_full 'Chemical science'
_journal_page_first 15462
_journal_page_last 15468
_journal_paper_doi 10.1039/d5sc03342j
_journal_volume 16
_journal_year 2025
_chemical_formula_moiety 'C64 H86 N8 P Zn, 0.5(C7 H8), 0.5(C6 H14)'
_chemical_formula_sum 'C70.5 H97 N8 P Zn'
_chemical_formula_weight 1152.90
_space_group_crystal_system monoclinic
_space_group_IT_number 14
_space_group_name_Hall '-P 2ybc'
_space_group_name_H-M_alt 'P 1 21/c 1'
_atom_sites_solution_hydrogens geom
_audit_creation_date 2024-09-18
_audit_creation_method
;
Olex2 1.5
(compiled 2024.02.16 svn.r378c4104 for OlexSys, GUI svn.r6928)
;
_audit_update_record
;
2025-04-14 deposited with the CCDC.	2025-07-23 downloaded from the CCDC.
;
_cell_angle_alpha 90
_cell_angle_beta 109.3690(10)
_cell_angle_gamma 90
_cell_formula_units_Z 4
_cell_length_a 22.5888(10)
_cell_length_b 17.4697(8)
_cell_length_c 19.2725(8)
_cell_measurement_reflns_used 9865
_cell_measurement_temperature 150(1)
_cell_measurement_theta_max 26.62
_cell_measurement_theta_min 2.24
_cell_volume 7174.9(5)
_computing_cell_refinement 'SAINT V8.40B (?, 2016)'
_computing_data_reduction 'SAINT V8.40B (?, 2016)'
_computing_molecular_graphics 'Olex2 1.5 (Dolomanov et al., 2009)'
_computing_publication_material 'Olex2 1.5 (Dolomanov et al., 2009)'
_computing_structure_refinement 'SHELXL 2018/3 (Sheldrick, 2015)'
_computing_structure_solution 'SHELXT 2018/2 (Sheldrick, 2018)'
_diffrn_ambient_temperature 150(1)
_diffrn_measured_fraction_theta_full 0.998
_diffrn_measured_fraction_theta_max 0.998
_diffrn_measurement_device_type 'Bruker APEX-II CCD'
_diffrn_measurement_method '\f and \w scans'
_diffrn_radiation_type MoK\a
_diffrn_radiation_wavelength 0.71073
_diffrn_reflns_av_R_equivalents 0.1549
_diffrn_reflns_av_unetI/netI 0.1058
_diffrn_reflns_Laue_measured_fraction_full 0.998
_diffrn_reflns_Laue_measured_fraction_max 0.998
_diffrn_reflns_limit_h_max 28
_diffrn_reflns_limit_h_min -29
_diffrn_reflns_limit_k_max 22
_diffrn_reflns_limit_k_min -22
_diffrn_reflns_limit_l_max 25
_diffrn_reflns_limit_l_min -24
_diffrn_reflns_number 103376
_diffrn_reflns_point_group_measured_fraction_full 0.998
_diffrn_reflns_point_group_measured_fraction_max 0.998
_diffrn_reflns_theta_full 25.242
_diffrn_reflns_theta_max 27.495
_diffrn_reflns_theta_min 2.124
_diffrn_source_current 1.0
_diffrn_source_power 0.05
_diffrn_source_voltage 50.0
_diffrn_standards_number 0
_exptl_absorpt_coefficient_mu 0.407
_exptl_absorpt_correction_T_max 0.7456
_exptl_absorpt_correction_T_min 0.4190
_exptl_absorpt_correction_type multi-scan
_exptl_absorpt_process_details
;
SADABS-2016/2 (Bruker,2016/2) was used for absorption correction.
wR2(int) was 0.1572 before and 0.1118 after correction.
The Ratio of minimum to maximum transmission is 0.5620.
The \l/2 correction factor is Not present.
;
_exptl_crystal_colour red
_exptl_crystal_colour_primary red
_exptl_crystal_density_diffrn 1.067
_exptl_crystal_description block
_exptl_crystal_F_000 2484
_exptl_crystal_size_max 0.18
_exptl_crystal_size_mid 0.16
_exptl_crystal_size_min 0.15
_refine_diff_density_max 1.087
_refine_diff_density_min -0.541
_refine_diff_density_rms 0.111
_refine_ls_extinction_method none
_refine_ls_goodness_of_fit_ref 1.128
_refine_ls_hydrogen_treatment constr
_refine_ls_matrix_type full
_refine_ls_number_parameters 768
_refine_ls_number_reflns 16430
_refine_ls_number_restraints 117
_refine_ls_restrained_S_all 1.130
_refine_ls_R_factor_all 0.1735
_refine_ls_R_factor_gt 0.1092
_refine_ls_shift/su_max 0.001
_refine_ls_shift/su_mean 0.000
_refine_ls_structure_factor_coef Fsqd
_refine_ls_weighting_details 'w=1/[\s^2^(Fo^2^)+(0.0962P)^2^+27.0714P] where P=(Fo^2^+2Fc^2^)/3'
_refine_ls_weighting_scheme calc
_refine_ls_wR_factor_gt 0.2463
_refine_ls_wR_factor_ref 0.2878
_reflns_Friedel_coverage 0.000
_reflns_number_gt 10420
_reflns_number_total 16430
_reflns_threshold_expression 'I > 2\s(I)'
_cod_data_source_file d5sc03342j2.cif
_cod_data_source_block Complex_6
_cod_depositor_comments 'Adding full bibliography for 1575210--1575219.cif.'
_cod_original_formula_sum 'C70.50 H97 N8 P Zn'
_cod_database_code 1575219
_shelx_shelxl_version_number 2018/3
_shelx_space_group_comment
;
The symmetry employed for this shelxl refinement is uniquely defined
by the following loop, which should always be used as a source of
symmetry information in preference to the above space-group names.
They are only intended as comments.
;
_olex2_refinement_description
;
1. Restrained distances
 C80-C79
 1.51 with sigma of 0.02
 C79-C82 = C79-C81 = C78-C83
 1.39 with sigma of 0.02
 C82-C78 = C83-C65 = C65-C81
 1.38 with sigma of 0.02
 C66-C67 = C67-C68 = C68-C69 = C69-C70 = C70-C71
 1.52 with sigma of 0.02
 C72-C73 = C73-C74 = C74-C75 = C75-C76 = C76-C77
 1.52 with sigma of 0.02
 C79-C80
 1.52 with sigma of 0.01
 C80-C82 = C80-C81
 2.52 with sigma of 0.04
 C79-C78
 2.42 with sigma of 0.04
 C79-C65
 2.41 with sigma of 0.04
 C82-C83
 2.39 with sigma of 0.04
 C78-C65 = C83-C81
 2.4 with sigma of 0.04
 C66-C68 = C69-C71
 2.53 with sigma of 0.04
 C67-C69 = C68-C70
 2.54 with sigma of 0.04
 C72-C74 = C75-C77
 2.53 with sigma of 0.04
 C73-C75 = C74-C76
 2.54 with sigma of 0.04
 C79-C82 \\sim C82-C78 \\sim C78-C83 \\sim C83-C65 \\sim C65-C81 \\sim C81-C79
 with sigma of 0.02
 C79-C65 \\sim C79-C78 \\sim C81-C83 \\sim C82-C81 \\sim C78-C65 \\sim C82-C83
 with sigma of 0.04
 C80-C81 \\sim C80-C82
 with sigma of 0.04
 C66-C67 \\sim C67-C68 \\sim C68-C69 \\sim C69-C70 \\sim C70-C71
 with sigma of 0.02
 C66-C68 \\sim C68-C70 \\sim C67-C69 \\sim C69-C71
 with sigma of 0.04
 C72-C73 \\sim C73-C74 \\sim C74-C75 \\sim C75-C76 \\sim C76-C77
 with sigma of 0.02
 C72-C74 \\sim C74-C76 \\sim C73-C75 \\sim C75-C77
 with sigma of 0.04
2. Restrained planarity
 C80, C79, C82, C78, C83, C65, C81
 with sigma of 0.1
3. Uiso/Uaniso restraints and constraints
C80 \\sim C79 \\sim C82 \\sim C78 \\sim C83 \\sim C65 \\sim C81: within 2A with
sigma of 0.04 and sigma for terminal atoms of 0.08 within 2A
C66 \\sim C67 \\sim C68 \\sim C69 \\sim C70 \\sim C71: within 2A with sigma of
0.04 and sigma for terminal atoms of 0.08 within 2A
C72 \\sim C73 \\sim C74 \\sim C75 \\sim C76 \\sim C77: within 2A with sigma of
0.04 and sigma for terminal atoms of 0.08 within 2A
4. Rigid body (RIGU) restrains
 C80, C79, C82, C78, C83, C65, C81
 with sigma for 1-2 distances of 0.004 and sigma for 1-3 distances of 0.004
 C66, C67, C68, C69, C70, C71
 with sigma for 1-2 distances of 0.004 and sigma for 1-3 distances of 0.004
 C72, C73, C74, C75, C76, C77
 with sigma for 1-2 distances of 0.004 and sigma for 1-3 distances of 0.004
5. Others
 Fixed Sof: C80(0.5) H80A(0.5) H80B(0.5) H80C(0.5) C79(0.5) C82(0.5) H82(0.5)
 C78(0.5) H78(0.5) C83(0.5) H83(0.5) C65(0.5) H65(0.5) C81(0.5) H81(0.5)
 C66(0.25) H66A(0.25) H66B(0.25) H66C(0.25) C67(0.25) H67A(0.25) H67B(0.25)
 C68(0.25) H68A(0.25) H68B(0.25) C69(0.25) H69B(0.25) H69A(0.25) C70(0.25)
 H70A(0.25) H70B(0.25) C71(0.25) H71A(0.25) H71B(0.25) H71C(0.25) C72(0.25)
 H72A(0.25) H72B(0.25) H72C(0.25) C73(0.25) H73A(0.25) H73B(0.25) C74(0.25)
 H74A(0.25) H74B(0.25) C75(0.25) H75B(0.25) H75A(0.25) C76(0.25) H76A(0.25)
 H76B(0.25) C77(0.25) H77A(0.25) H77B(0.25) H77C(0.25)
6.a Ternary CH refined with riding coordinates:
 C45(H45), C36(H36), C48(H48), C33(H33)
6.b Secondary CH2 refined with riding coordinates:
 C25(H25A,H25B), C26(H26A,H26B), C67(H67A,H67B), C68(H68A,H68B), C69(H69B,
 H69A), C70(H70A,H70B), C73(H73A,H73B), C74(H74A,H74B), C75(H75B,H75A),
 C76(H76A,H76B)
6.c Aromatic/amide H refined with riding coordinates:
 C58(H58), C41(H41), C42(H42), C4(H4), C61(H61), C29(H29), C43(H43), C18(H18),
 C54(H54), C9(H9), C62(H62), C31(H31), C30(H30), C20(H20), C51(H51), C55(H55),
 C52(H52), C11(H11), C82(H82), C78(H78), C83(H83), C65(H65), C81(H81)
6.d Idealised Me refined as rotating group:
 C13(H13A,H13B,H13C), C47(H47A,H47B,H47C), C2(H2A,H2B,H2C), C6(H6A,H6B,H6C),
 C24(H24A,H24B,H24C), C50(H50A,H50B,H50C), C22(H22A,H22B,H22C), C34(H34A,H34B,
 H34C), C49(H49A,H49B,H49C), C46(H46A,H46B,H46C), C38(H38A,H38B,H38C), C15(H15A,
 H15B,H15C), C57(H57A,H57B,H57C), C23(H23A,H23B,H23C), C35(H35A,H35B,H35C),
 C37(H37A,H37B,H37C), C56(H56A,H56B,H56C), C14(H14A,H14B,H14C), C64(H64A,H64B,
 H64C), C63(H63A,H63B,H63C), C80(H80A,H80B,H80C), C66(H66A,H66B,H66C), C71(H71A,
 H71B,H71C), C72(H72A,H72B,H72C), C77(H77A,H77B,H77C)
;
_olex2_submission_special_instructions 'No special instructions were received'

loop_
_space_group_symop_operation_xyz
'x, y, z'
'-x, y+1/2, -z+1/2'
'-x, -y, -z'
'x, -y-1/2, z-1/2'

loop_
_atom_site_label
_atom_site_type_symbol
_atom_site_fract_x
_atom_site_fract_y
_atom_site_fract_z
_atom_site_U_iso_or_equiv
_atom_site_adp_type
_atom_site_occupancy
_atom_site_site_symmetry_order
_atom_site_calc_flag
_atom_site_refinement_flags_posn
_atom_site_refinement_flags_adp
_atom_site_refinement_flags_occupancy
_atom_site_disorder_assembly
_atom_site_disorder_group
Zn1 Zn 0.18700(3) 0.55702(4) 0.45396(3) 0.02666(18) Uani 1 1 d . . . . .
P1 P 0.28692(6) 0.56722(8) 0.37300(7) 0.0244(3) Uani 1 1 d . . . . .
N2 N 0.16770(19) 0.5036(3) 0.5396(2) 0.0267(9) Uani 1 1 d . . . . .
N4 N 0.3496(2) 0.5051(3) 0.3711(2) 0.0275(10) Uani 1 1 d . . . . .
N7 N 0.1492(2) 0.4811(3) 0.3669(2) 0.0300(10) Uani 1 1 d . . . . .
N1 N 0.1262(2) 0.6438(3) 0.4549(2) 0.0294(10) Uani 1 1 d . . . . .
N3 N 0.3379(2) 0.6450(2) 0.3708(2) 0.0266(9) Uani 1 1 d . . . . .
N5 N 0.3236(2) 0.5878(3) 0.5255(2) 0.0269(9) Uani 1 1 d . . . . .
N8 N 0.1096(3) 0.3238(3) 0.1924(3) 0.0456(13) Uani 1 1 d . . . . .
N6 N 0.4641(2) 0.6447(3) 0.7262(3) 0.0440(13) Uani 1 1 d . . . . .
C3 C 0.1510(2) 0.5429(3) 0.5889(3) 0.0301(12) Uani 1 1 d . . . . .
C58 C 0.3862(2) 0.5759(3) 0.5371(3) 0.0274(11) Uani 1 1 d . . . . .
H58 H 0.397858 0.554066 0.498436 0.033 Uiso 1 1 calc R U . . .
C16 C 0.0995(2) 0.6912(3) 0.3914(3) 0.0299(12) Uani 1 1 d . . . . .
C7 C 0.1694(3) 0.4219(3) 0.5427(3) 0.0309(12) Uani 1 1 d . . . . .
C13 C 0.0531(3) 0.4234(3) 0.4708(3) 0.0339(13) Uani 1 1 d . . . . .
H13A H 0.049955 0.465555 0.502958 0.051 Uiso 1 1 calc R U . . .
H13B H 0.017999 0.388024 0.463937 0.051 Uiso 1 1 calc R U . . .
H13C H 0.051756 0.444022 0.422972 0.051 Uiso 1 1 calc R U . . .
C39 C 0.3166(2) 0.7223(3) 0.3526(3) 0.0251(11) Uani 1 1 d . . . . .
C25 C 0.4047(2) 0.5430(3) 0.3631(3) 0.0289(12) Uani 1 1 d . . . . .
H25A H 0.417289 0.517473 0.324261 0.035 Uiso 1 1 calc R U . . .
H25B H 0.440311 0.540122 0.409849 0.035 Uiso 1 1 calc R U . . .
C1 C 0.2755(2) 0.5705(3) 0.4577(3) 0.0258(11) Uani 1 1 d . . . . .
C27 C 0.3370(2) 0.4300(3) 0.3405(3) 0.0282(11) Uani 1 1 d . . . . .
C41 C 0.3278(3) 0.8568(3) 0.3831(3) 0.0368(13) Uani 1 1 d . . . . .
H41 H 0.347176 0.896520 0.416599 0.044 Uiso 1 1 calc R U . . .
C40 C 0.3445(2) 0.7806(3) 0.4024(3) 0.0308(12) Uani 1 1 d . . . . .
C42 C 0.2837(3) 0.8753(3) 0.3164(3) 0.0372(13) Uani 1 1 d . . . . .
H42 H 0.272608 0.927267 0.304253 0.045 Uiso 1 1 calc R U . . .
C45 C 0.3922(3) 0.7641(3) 0.4775(3) 0.0318(12) Uani 1 1 d . . . . .
H45 H 0.395417 0.707291 0.483627 0.038 Uiso 1 1 calc R U . . .
C8 C 0.1140(3) 0.3816(3) 0.5053(3) 0.0318(12) Uani 1 1 d . . . . .
C47 C 0.4573(3) 0.7942(4) 0.4835(4) 0.0429(15) Uani 1 1 d . . . . .
H47A H 0.470225 0.772124 0.444076 0.064 Uiso 1 1 calc R U . . .
H47B H 0.487407 0.779658 0.531300 0.064 Uiso 1 1 calc R U . . .
H47C H 0.455843 0.850109 0.479045 0.064 Uiso 1 1 calc R U . . .
C44 C 0.2717(3) 0.7416(3) 0.2842(3) 0.0309(12) Uani 1 1 d . . . . .
C2 C 0.1467(3) 0.5022(4) 0.6574(3) 0.0347(13) Uani 1 1 d . . . . .
H2A H 0.106533 0.475006 0.644948 0.052 Uiso 1 1 calc R U . . .
H2B H 0.149435 0.540003 0.695883 0.052 Uiso 1 1 calc R U . . .
H2C H 0.181217 0.465494 0.675092 0.052 Uiso 1 1 calc R U . . .
C12 C 0.2255(3) 0.3830(3) 0.5766(3) 0.0334(13) Uani 1 1 d . . . . .
C59 C 0.4327(2) 0.5936(3) 0.6015(3) 0.0291(12) Uani 1 1 d . . . . .
C17 C 0.0393(3) 0.6762(4) 0.3433(3) 0.0361(13) Uani 1 1 d . . . . .
C26 C 0.3882(3) 0.6254(3) 0.3427(3) 0.0339(13) Uani 1 1 d . . . . .
H26A H 0.425030 0.658788 0.365016 0.041 Uiso 1 1 calc R U . . .
H26B H 0.374135 0.631919 0.288646 0.041 Uiso 1 1 calc R U . . .
C4 C 0.1336(2) 0.6201(3) 0.5812(3) 0.0300(12) Uani 1 1 d . . . . .
H4 H 0.133479 0.645714 0.624626 0.036 Uiso 1 1 calc R U . . .
C36 C 0.3725(3) 0.3775(3) 0.4710(3) 0.0340(13) Uani 1 1 d . . . . .
H36 H 0.349873 0.422631 0.482136 0.041 Uiso 1 1 calc R U . . .
C48 C 0.2401(3) 0.6815(3) 0.2254(3) 0.0319(12) Uani 1 1 d . . . . .
H48 H 0.259632 0.630854 0.243779 0.038 Uiso 1 1 calc R U . . .
C33 C 0.2956(3) 0.4833(3) 0.2086(3) 0.0365(13) Uani 1 1 d . . . . .
H33 H 0.308782 0.532017 0.236767 0.044 Uiso 1 1 calc R U . . .
C53 C 0.1221(3) 0.3749(4) 0.2488(3) 0.0368(14) Uani 1 1 d . . . . .
C5 C 0.1162(2) 0.6640(3) 0.5166(3) 0.0295(12) Uani 1 1 d . . . . .
C61 C 0.3537(3) 0.6329(3) 0.6505(3) 0.0318(12) Uani 1 1 d . . . . .
H61 H 0.340852 0.650926 0.689774 0.038 Uiso 1 1 calc R U . . .
C21 C 0.1343(3) 0.7517(3) 0.3776(3) 0.0318(12) Uani 1 1 d . . . . .
C29 C 0.3062(3) 0.3432(4) 0.2371(3) 0.0389(14) Uani 1 1 d . . . . .
H29 H 0.290831 0.334882 0.185455 0.047 Uiso 1 1 calc R U . . .
C32 C 0.3494(2) 0.3665(3) 0.3879(3) 0.0309(12) Uani 1 1 d . . . . .
C10 C 0.1733(3) 0.2623(4) 0.5301(3) 0.0405(14) Uani 1 1 d . . . . .
C28 C 0.3137(3) 0.4185(3) 0.2634(3) 0.0338(13) Uani 1 1 d . . . . .
C43 C 0.2559(3) 0.8181(3) 0.2676(3) 0.0322(12) Uani 1 1 d . . . . .
H43 H 0.225339 0.830878 0.221789 0.039 Uiso 1 1 calc R U . . .
C6 C 0.0813(3) 0.7380(4) 0.5183(3) 0.0371(13) Uani 1 1 d . . . . .
H6A H 0.098106 0.779077 0.495642 0.056 Uiso 1 1 calc R U . . .
H6B H 0.086739 0.751481 0.569399 0.056 Uiso 1 1 calc R U . . .
H6C H 0.036576 0.731033 0.490950 0.056 Uiso 1 1 calc R U . . .
C24 C 0.1995(3) 0.7683(4) 0.4308(3) 0.0372(13) Uani 1 1 d . . . . .
H24A H 0.196499 0.785165 0.477989 0.056 Uiso 1 1 calc R U . . .
H24B H 0.219087 0.808648 0.410493 0.056 Uiso 1 1 calc R U . . .
H24C H 0.225101 0.721738 0.438222 0.056 Uiso 1 1 calc R U . . .
C50 C 0.2518(3) 0.6983(4) 0.1528(3) 0.0401(14) Uani 1 1 d . . . . .
H50A H 0.234849 0.656420 0.118058 0.060 Uiso 1 1 calc R U . . .
H50B H 0.296993 0.702960 0.162055 0.060 Uiso 1 1 calc R U . . .
H50C H 0.230967 0.746321 0.131905 0.060 Uiso 1 1 calc R U . . .
C18 C 0.0154(3) 0.7224(4) 0.2814(3) 0.0400(15) Uani 1 1 d . . . . .
H18 H -0.025437 0.711756 0.248177 0.048 Uiso 1 1 calc R U . . .
C19 C 0.0486(3) 0.7833(4) 0.2664(3) 0.0378(14) Uani 1 1 d . . . . .
C54 C 0.1683(3) 0.3599(4) 0.3174(3) 0.0361(13) Uani 1 1 d . . . . .
H54 H 0.191038 0.313151 0.325573 0.043 Uiso 1 1 calc R U . . .
C60 C 0.4181(3) 0.6247(3) 0.6616(3) 0.0331(12) Uani 1 1 d . . . . .
C9 C 0.1171(3) 0.3024(3) 0.4997(3) 0.0372(14) Uani 1 1 d . . . . .
H9 H 0.079995 0.274733 0.474467 0.045 Uiso 1 1 calc R U . . .
C62 C 0.3092(3) 0.6156(3) 0.5850(3) 0.0299(12) Uani 1 1 d . . . . .
H62 H 0.266299 0.623115 0.579963 0.036 Uiso 1 1 calc R U . . .
C22 C -0.0004(3) 0.6141(4) 0.3592(3) 0.0426(15) Uani 1 1 d . . . . .
H22A H -0.018511 0.632317 0.395948 0.064 Uiso 1 1 calc R U . . .
H22B H 0.025562 0.568872 0.378254 0.064 Uiso 1 1 calc R U . . .
H22C H -0.034288 0.600593 0.313894 0.064 Uiso 1 1 calc R U . . .
C31 C 0.3413(3) 0.2934(3) 0.3581(3) 0.0385(14) Uani 1 1 d . . . . .
H31 H 0.350416 0.250459 0.390202 0.046 Uiso 1 1 calc R U . . .
C30 C 0.3203(3) 0.2813(4) 0.2829(4) 0.0433(15) Uani 1 1 d . . . . .
H30 H 0.315741 0.230875 0.263439 0.052 Uiso 1 1 calc R U . . .
C20 C 0.1084(3) 0.7968(3) 0.3158(3) 0.0350(13) Uani 1 1 d . . . . .
H20 H 0.132219 0.838185 0.306943 0.042 Uiso 1 1 calc R U . . .
C51 C 0.1055(3) 0.4945(3) 0.3007(3) 0.0345(13) Uani 1 1 d . . . . .
H51 H 0.083810 0.541993 0.293744 0.041 Uiso 1 1 calc R U . . .
C34 C 0.2250(3) 0.4864(4) 0.1728(4) 0.0447(15) Uani 1 1 d . . . . .
H34A H 0.209756 0.437093 0.149475 0.067 Uiso 1 1 calc R U . . .
H34B H 0.213933 0.526930 0.135526 0.067 Uiso 1 1 calc R U . . .
H34C H 0.205494 0.497265 0.210252 0.067 Uiso 1 1 calc R U . . .
C49 C 0.1701(3) 0.6751(4) 0.2138(3) 0.0391(14) Uani 1 1 d . . . . .
H49A H 0.150008 0.724932 0.198790 0.059 Uiso 1 1 calc R U . . .
H49B H 0.164174 0.659015 0.259791 0.059 Uiso 1 1 calc R U . . .
H49C H 0.151089 0.637194 0.175366 0.059 Uiso 1 1 calc R U . . .
C46 C 0.3715(3) 0.7963(4) 0.5398(3) 0.0465(16) Uani 1 1 d . . . . .
H46A H 0.367995 0.852168 0.535377 0.070 Uiso 1 1 calc R U . . .
H46B H 0.402518 0.782793 0.587312 0.070 Uiso 1 1 calc R U . . .
H46C H 0.330623 0.774620 0.536548 0.070 Uiso 1 1 calc R U . . .
C55 C 0.1799(3) 0.4135(4) 0.3721(3) 0.0365(13) Uani 1 1 d . . . . .
H55 H 0.212000 0.402523 0.417302 0.044 Uiso 1 1 calc R U . . .
C52 C 0.0902(3) 0.4446(4) 0.2431(3) 0.0414(14) Uani 1 1 d . . . . .
H52 H 0.057721 0.457228 0.198723 0.050 Uiso 1 1 calc R U . . .
C38 C 0.4423(3) 0.3951(4) 0.4999(3) 0.0379(14) Uani 1 1 d . . . . .
H38A H 0.465592 0.352311 0.488477 0.057 Uiso 1 1 calc R U . . .
H38B H 0.455720 0.402405 0.553299 0.057 Uiso 1 1 calc R U . . .
H38C H 0.450605 0.441823 0.476568 0.057 Uiso 1 1 calc R U . . .
C15 C 0.2845(3) 0.4260(4) 0.6176(3) 0.0399(14) Uani 1 1 d . . . . .
H15A H 0.315400 0.390514 0.649281 0.060 Uiso 1 1 calc R U . . .
H15B H 0.274824 0.465933 0.647949 0.060 Uiso 1 1 calc R U . . .
H15C H 0.301828 0.449642 0.582383 0.060 Uiso 1 1 calc R U . . .
C11 C 0.2263(3) 0.3035(4) 0.5699(3) 0.0398(14) Uani 1 1 d . . . . .
H11 H 0.264262 0.276735 0.593283 0.048 Uiso 1 1 calc R U . . .
C57 C 0.1421(3) 0.2504(4) 0.2024(4) 0.0487(17) Uani 1 1 d . . . . .
H57A H 0.187394 0.259155 0.216164 0.073 Uiso 1 1 calc R U . . .
H57B H 0.127510 0.221243 0.156422 0.073 Uiso 1 1 calc R U . . .
H57C H 0.133252 0.221506 0.241448 0.073 Uiso 1 1 calc R U . . .
C23 C 0.0213(3) 0.8307(4) 0.1979(3) 0.0484(17) Uani 1 1 d . . . . .
H23A H 0.036347 0.811186 0.159084 0.073 Uiso 1 1 calc R U . . .
H23B H 0.034415 0.884126 0.208524 0.073 Uiso 1 1 calc R U . . .
H23C H -0.024577 0.827610 0.181613 0.073 Uiso 1 1 calc R U . . .
C35 C 0.3287(4) 0.4799(4) 0.1515(4) 0.0549(18) Uani 1 1 d . . . . .
H35A H 0.374189 0.480253 0.176343 0.082 Uiso 1 1 calc R U . . .
H35B H 0.316509 0.524306 0.118810 0.082 Uiso 1 1 calc R U . . .
H35C H 0.316565 0.432793 0.122566 0.082 Uiso 1 1 calc R U . . .
C37 C 0.3595(3) 0.3082(4) 0.5135(4) 0.0465(16) Uani 1 1 d . . . . .
H37A H 0.314650 0.296027 0.495039 0.070 Uiso 1 1 calc R U . . .
H37B H 0.372095 0.320625 0.565982 0.070 Uiso 1 1 calc R U . . .
H37C H 0.383614 0.264002 0.506441 0.070 Uiso 1 1 calc R U . . .
C56 C 0.0597(4) 0.3393(4) 0.1234(3) 0.058(2) Uani 1 1 d . . . . .
H56A H 0.019522 0.342625 0.132248 0.086 Uiso 1 1 calc R U . . .
H56B H 0.057901 0.297846 0.088457 0.086 Uiso 1 1 calc R U . . .
H56C H 0.068156 0.387849 0.102958 0.086 Uiso 1 1 calc R U . . .
C14 C 0.1763(4) 0.1774(4) 0.5214(4) 0.065(2) Uani 1 1 d . . . . .
H14A H 0.158150 0.151869 0.554940 0.097 Uiso 1 1 calc R U . . .
H14B H 0.220183 0.161656 0.533101 0.097 Uiso 1 1 calc R U . . .
H14C H 0.152619 0.163192 0.470617 0.097 Uiso 1 1 calc R U . . .
C64 C 0.5279(3) 0.6508(6) 0.7280(4) 0.073(3) Uani 1 1 d . . . . .
H64A H 0.543115 0.600267 0.719802 0.110 Uiso 1 1 calc R U . . .
H64B H 0.553958 0.670328 0.776153 0.110 Uiso 1 1 calc R U . . .
H64C H 0.530157 0.686068 0.689448 0.110 Uiso 1 1 calc R U . . .
C63 C 0.4454(4) 0.6808(6) 0.7832(4) 0.086(3) Uani 1 1 d . . . . .
H63A H 0.428297 0.731712 0.766770 0.129 Uiso 1 1 calc R U . . .
H63B H 0.481884 0.685516 0.827982 0.129 Uiso 1 1 calc R U . . .
H63C H 0.413223 0.649445 0.793413 0.129 Uiso 1 1 calc R U . . .
C80 C 0.0099(8) 0.5949(12) 0.0996(12) 0.119(8) Uiso 0.5 1 d D U P A -1
H80A H 0.000160 0.649373 0.090396 0.178 Uiso 0.5 1 calc R U P A -1
H80B H 0.025675 0.574530 0.061627 0.178 Uiso 0.5 1 calc R U P A -1
H80C H 0.041977 0.588496 0.148027 0.178 Uiso 0.5 1 calc R U P A -1
C79 C -0.0483(6) 0.5524(8) 0.0975(8) 0.088(6) Uiso 0.5 1 d D U P A -1
C82 C -0.0747(9) 0.5653(11) 0.1491(10) 0.116(8) Uiso 0.5 1 d D U P A -1
H82 H -0.052403 0.596894 0.189426 0.140 Uiso 0.5 1 calc R U P A -1
C78 C -0.1309(9) 0.5370(13) 0.1484(12) 0.128(9) Uiso 0.5 1 d D U P A -1
H78 H -0.150296 0.552394 0.182949 0.154 Uiso 0.5 1 calc R U P A -1
C83 C -0.1570(9) 0.4853(12) 0.0948(11) 0.115(8) Uiso 0.5 1 d D U P A -1
H83 H -0.196412 0.463187 0.090969 0.139 Uiso 0.5 1 calc R U P A -1
C65 C -0.1286(8) 0.4650(11) 0.0475(10) 0.103(7) Uiso 0.5 1 d D U P A -1
H65 H -0.147147 0.425913 0.012853 0.123 Uiso 0.5 1 calc R U P A -1
C81 C -0.0741(8) 0.4972(10) 0.0460(10) 0.100(6) Uiso 0.5 1 d D U P A -1
H81 H -0.055083 0.482159 0.011033 0.120 Uiso 0.5 1 calc R U P A -1
C66 C 0.4712(12) 1.0844(16) 0.2328(11) 0.027(6) Uiso 0.25 1 d D U P B -1
H66A H 0.436876 1.055109 0.198546 0.040 Uiso 0.25 1 calc R U P B -1
H66B H 0.511463 1.064886 0.231390 0.040 Uiso 0.25 1 calc R U P B -1
H66C H 0.466981 1.138526 0.218590 0.040 Uiso 0.25 1 calc R U P B -1
C67 C 0.4687(10) 1.0764(18) 0.3094(11) 0.051(7) Uiso 0.25 1 d D U P B -1
H67A H 0.491123 1.028836 0.330986 0.061 Uiso 0.25 1 calc R U P B -1
H67B H 0.492027 1.119699 0.339135 0.061 Uiso 0.25 1 calc R U P B -1
C68 C 0.4052(10) 1.0739(19) 0.3171(11) 0.056(7) Uiso 0.25 1 d D U P B -1
H68A H 0.381474 1.030880 0.287086 0.067 Uiso 0.25 1 calc R U P B -1
H68B H 0.382743 1.121734 0.296251 0.067 Uiso 0.25 1 calc R U P B -1
C69 C 0.4041(9) 1.0649(16) 0.3944(10) 0.044(6) Uiso 0.25 1 d D U P B -1
H69B H 0.431788 1.103989 0.426294 0.053 Uiso 0.25 1 calc R U P B -1
H69A H 0.420834 1.013842 0.413275 0.053 Uiso 0.25 1 calc R U P B -1
C70 C 0.3383(9) 1.0733(16) 0.3981(11) 0.047(6) Uiso 0.25 1 d D U P B -1
H70A H 0.320008 1.122122 0.374518 0.057 Uiso 0.25 1 calc R U P B -1
H70B H 0.311787 1.031061 0.370266 0.057 Uiso 0.25 1 calc R U P B -1
C71 C 0.3378(15) 1.072(2) 0.4757(13) 0.076(10) Uiso 0.25 1 d D U P B -1
H71A H 0.302599 1.040946 0.478274 0.114 Uiso 0.25 1 calc R U P B -1
H71B H 0.333033 1.124682 0.491285 0.114 Uiso 0.25 1 calc R U P B -1
H71C H 0.377269 1.050656 0.508088 0.114 Uiso 0.25 1 calc R U P B -1
C72 C 0.4738(16) 1.1081(19) 0.2298(15) 0.048(9) Uiso 0.25 1 d D U P C -2
H72A H 0.439692 1.089402 0.186948 0.073 Uiso 0.25 1 calc R U P C -2
H72B H 0.512760 1.110363 0.217904 0.073 Uiso 0.25 1 calc R U P C -2
H72C H 0.463449 1.159436 0.242821 0.073 Uiso 0.25 1 calc R U P C -2
C73 C 0.482(2) 1.055(3) 0.294(2) 0.126(18) Uiso 0.25 1 d D U P C -2
H73A H 0.478986 1.001476 0.275309 0.152 Uiso 0.25 1 calc R U P C -2
H73B H 0.525263 1.061719 0.328947 0.152 Uiso 0.25 1 calc R U P C -2
C74 C 0.4371(17) 1.066(3) 0.3326(16) 0.097(12) Uiso 0.25 1 d D U P C -2
H74A H 0.396741 1.044040 0.300855 0.117 Uiso 0.25 1 calc R U P C -2
H74B H 0.430674 1.121645 0.334872 0.117 Uiso 0.25 1 calc R U P C -2
C75 C 0.4484(15) 1.035(2) 0.4081(14) 0.081(10) Uiso 0.25 1 d D U P C -2
H75B H 0.490216 1.051483 0.441185 0.097 Uiso 0.25 1 calc R U P C -2
H75A H 0.447117 0.978555 0.407031 0.097 Uiso 0.25 1 calc R U P C -2
C76 C 0.3978(15) 1.066(2) 0.4357(16) 0.097(12) Uiso 0.25 1 d D U P C -2
H76A H 0.392285 1.121316 0.424227 0.117 Uiso 0.25 1 calc R U P C -2
H76B H 0.357686 1.040153 0.408919 0.117 Uiso 0.25 1 calc R U P C -2
C77 C 0.4113(18) 1.055(2) 0.5162(15) 0.091(12) Uiso 0.25 1 d D U P C -2
H77A H 0.380636 1.019857 0.524294 0.136 Uiso 0.25 1 calc R U P C -2
H77B H 0.408621 1.104764 0.538927 0.136 Uiso 0.25 1 calc R U P C -2
H77C H 0.453647 1.034241 0.538265 0.136 Uiso 0.25 1 calc R U P C -2

loop_
_atom_site_aniso_label
_atom_site_aniso_U_11
_atom_site_aniso_U_22
_atom_site_aniso_U_33
_atom_site_aniso_U_23
_atom_site_aniso_U_13
_atom_site_aniso_U_12
Zn1 0.0235(3) 0.0359(4) 0.0220(3) 0.0012(3) 0.0094(2) -0.0011(3)
P1 0.0227(6) 0.0297(7) 0.0217(6) 0.0005(5) 0.0086(5) -0.0008(5)
N2 0.022(2) 0.037(3) 0.021(2) 0.0006(19) 0.0080(17) -0.0031(19)
N4 0.027(2) 0.030(2) 0.029(2) -0.0038(19) 0.0141(19) -0.0022(19)
N7 0.029(2) 0.038(3) 0.026(2) -0.002(2) 0.0124(19) -0.004(2)
N1 0.026(2) 0.037(3) 0.027(2) 0.0039(19) 0.0111(18) 0.0015(19)
N3 0.027(2) 0.028(2) 0.026(2) 0.0011(18) 0.0099(18) 0.0019(18)
N5 0.031(2) 0.029(2) 0.024(2) -0.0009(18) 0.0133(18) 0.0006(19)
N8 0.056(3) 0.047(3) 0.028(3) -0.007(2) 0.006(2) -0.013(3)
N6 0.034(3) 0.066(4) 0.031(3) -0.018(2) 0.010(2) 0.000(3)
C3 0.022(3) 0.044(3) 0.023(3) 0.002(2) 0.006(2) -0.005(2)
C58 0.030(3) 0.027(3) 0.028(3) 0.002(2) 0.014(2) 0.003(2)
C16 0.027(3) 0.043(3) 0.022(2) 0.005(2) 0.011(2) 0.005(2)
C7 0.034(3) 0.038(3) 0.024(3) 0.002(2) 0.015(2) -0.003(2)
C13 0.031(3) 0.041(3) 0.029(3) -0.002(2) 0.010(2) -0.005(2)
C39 0.027(3) 0.029(3) 0.022(2) 0.005(2) 0.011(2) 0.000(2)
C25 0.025(3) 0.033(3) 0.032(3) -0.003(2) 0.012(2) -0.001(2)
C1 0.026(3) 0.030(3) 0.023(2) 0.000(2) 0.010(2) -0.002(2)
C27 0.025(3) 0.027(3) 0.034(3) -0.006(2) 0.012(2) -0.004(2)
C41 0.043(3) 0.032(3) 0.039(3) -0.005(3) 0.017(3) -0.008(3)
C40 0.028(3) 0.038(3) 0.030(3) 0.003(2) 0.014(2) -0.001(2)
C42 0.042(3) 0.031(3) 0.040(3) 0.005(3) 0.016(3) 0.005(3)
C45 0.040(3) 0.027(3) 0.029(3) 0.000(2) 0.011(2) -0.003(2)
C8 0.036(3) 0.040(3) 0.021(3) -0.001(2) 0.012(2) -0.006(3)
C47 0.039(3) 0.042(4) 0.047(4) 0.000(3) 0.013(3) 0.002(3)
C44 0.031(3) 0.036(3) 0.029(3) 0.002(2) 0.014(2) 0.000(2)
C2 0.033(3) 0.049(4) 0.023(3) 0.002(2) 0.011(2) -0.006(3)
C12 0.036(3) 0.038(3) 0.028(3) 0.008(2) 0.014(2) 0.002(3)
C59 0.029(3) 0.034(3) 0.025(3) 0.001(2) 0.010(2) 0.004(2)
C17 0.030(3) 0.046(4) 0.034(3) 0.006(3) 0.013(2) 0.004(3)
C26 0.028(3) 0.035(3) 0.046(3) 0.000(3) 0.021(3) 0.002(2)
C4 0.029(3) 0.040(3) 0.023(3) -0.005(2) 0.011(2) -0.003(2)
C36 0.027(3) 0.035(3) 0.041(3) -0.001(3) 0.014(2) -0.003(2)
C48 0.034(3) 0.037(3) 0.025(3) 0.006(2) 0.010(2) 0.002(2)
C33 0.041(3) 0.038(3) 0.031(3) -0.007(2) 0.012(3) -0.004(3)
C53 0.034(3) 0.048(4) 0.028(3) -0.004(3) 0.010(2) -0.016(3)
C5 0.022(3) 0.042(3) 0.025(3) -0.003(2) 0.009(2) -0.001(2)
C61 0.032(3) 0.040(3) 0.027(3) -0.008(2) 0.014(2) 0.000(2)
C21 0.030(3) 0.037(3) 0.031(3) -0.001(2) 0.014(2) 0.003(2)
C29 0.031(3) 0.044(4) 0.039(3) -0.012(3) 0.008(3) -0.002(3)
C32 0.026(3) 0.028(3) 0.040(3) -0.005(2) 0.011(2) 0.001(2)
C10 0.039(3) 0.037(3) 0.046(4) 0.012(3) 0.015(3) -0.001(3)
C28 0.026(3) 0.038(3) 0.037(3) -0.007(3) 0.009(2) 0.001(2)
C43 0.031(3) 0.037(3) 0.030(3) 0.002(2) 0.011(2) 0.004(2)
C6 0.034(3) 0.047(4) 0.032(3) 0.001(3) 0.012(2) 0.007(3)
C24 0.033(3) 0.046(4) 0.034(3) -0.001(3) 0.014(2) -0.004(3)
C50 0.046(4) 0.050(4) 0.028(3) -0.004(3) 0.017(3) -0.002(3)
C18 0.025(3) 0.067(4) 0.030(3) 0.011(3) 0.012(2) 0.006(3)
C19 0.032(3) 0.053(4) 0.033(3) 0.011(3) 0.017(2) 0.014(3)
C54 0.033(3) 0.043(3) 0.035(3) -0.006(3) 0.015(2) -0.010(3)
C60 0.036(3) 0.037(3) 0.030(3) -0.002(2) 0.016(2) 0.002(2)
C9 0.039(3) 0.040(3) 0.032(3) 0.001(3) 0.012(3) -0.010(3)
C62 0.027(3) 0.038(3) 0.030(3) 0.000(2) 0.015(2) 0.000(2)
C22 0.031(3) 0.062(4) 0.033(3) 0.011(3) 0.009(2) -0.001(3)
C31 0.036(3) 0.025(3) 0.052(4) 0.000(3) 0.011(3) 0.002(2)
C30 0.034(3) 0.036(3) 0.058(4) -0.019(3) 0.012(3) -0.005(3)
C20 0.034(3) 0.039(3) 0.038(3) 0.006(3) 0.020(3) 0.006(3)
C51 0.033(3) 0.038(3) 0.036(3) 0.002(3) 0.016(2) -0.007(2)
C34 0.038(3) 0.042(4) 0.045(4) -0.002(3) 0.002(3) -0.004(3)
C49 0.033(3) 0.046(4) 0.037(3) -0.001(3) 0.009(3) 0.000(3)
C46 0.048(4) 0.059(4) 0.032(3) -0.004(3) 0.012(3) -0.008(3)
C55 0.031(3) 0.051(4) 0.026(3) -0.002(3) 0.007(2) -0.007(3)
C52 0.044(3) 0.046(4) 0.029(3) 0.004(3) 0.004(3) -0.007(3)
C38 0.033(3) 0.043(4) 0.037(3) 0.001(3) 0.010(3) 0.002(3)
C15 0.032(3) 0.040(4) 0.044(3) 0.008(3) 0.007(3) 0.000(3)
C11 0.034(3) 0.040(3) 0.041(3) 0.014(3) 0.007(3) 0.006(3)
C57 0.047(4) 0.057(4) 0.043(4) -0.017(3) 0.016(3) -0.013(3)
C23 0.041(4) 0.071(5) 0.037(3) 0.023(3) 0.018(3) 0.013(3)
C35 0.065(5) 0.059(5) 0.048(4) 0.000(3) 0.028(4) 0.000(4)
C37 0.055(4) 0.037(4) 0.052(4) 0.009(3) 0.023(3) -0.002(3)
C56 0.077(5) 0.054(4) 0.029(3) -0.008(3) 0.000(3) -0.022(4)
C14 0.073(5) 0.036(4) 0.071(5) 0.015(4) 0.006(4) 0.003(4)
C64 0.026(3) 0.140(8) 0.047(4) -0.045(5) 0.002(3) 0.006(4)
C63 0.042(4) 0.163(10) 0.046(4) -0.058(5) 0.007(3) 0.009(5)

loop_
_atom_type_symbol
_atom_type_description
_atom_type_scat_dispersion_real
_atom_type_scat_dispersion_imag
_atom_type_scat_source
C C 0.0033 0.0016 'International Tables Vol C Tables 4.2.6.8 and 6.1.1.4'
H H 0.0000 0.0000 'International Tables Vol C Tables 4.2.6.8 and 6.1.1.4'
N N 0.0061 0.0033 'International Tables Vol C Tables 4.2.6.8 and 6.1.1.4'
P P 0.1023 0.0942 'International Tables Vol C Tables 4.2.6.8 and 6.1.1.4'
Zn Zn 0.2839 1.4301 'International Tables Vol C Tables 4.2.6.8 and 6.1.1.4'

loop_
_geom_angle_atom_site_label_1
_geom_angle_atom_site_label_2
_geom_angle_atom_site_label_3
_geom_angle
_geom_angle_site_symmetry_1
_geom_angle_site_symmetry_3
_geom_angle_publ_flag
N2 Zn1 N7 102.53(17) . . ?
N1 Zn1 N2 90.45(17) . . ?
N1 Zn1 N7 112.37(18) . . ?
C1 Zn1 N2 120.03(19) . . ?
C1 Zn1 N7 104.01(19) . . ?
C1 Zn1 N1 125.5(2) . . ?
N3 P1 N4 86.6(2) . . ?
C1 P1 N4 113.8(2) . . ?
C1 P1 N3 107.1(2) . . ?
C3 N2 Zn1 121.7(4) . . ?
C3 N2 C7 119.9(4) . . ?
C7 N2 Zn1 118.3(3) . . ?
C25 N4 P1 115.7(3) . . ?
C27 N4 P1 121.0(3) . . ?
C27 N4 C25 115.5(4) . . ?
C51 N7 Zn1 128.7(4) . . ?
C51 N7 C55 114.7(5) . . ?
C55 N7 Zn1 115.5(3) . . ?
C16 N1 Zn1 120.9(3) . . ?
C5 N1 Zn1 121.1(4) . . ?
C5 N1 C16 117.5(5) . . ?
C39 N3 P1 123.6(3) . . ?
C39 N3 C26 111.7(4) . . ?
C26 N3 P1 114.7(3) . . ?
C58 N5 C1 123.2(4) . . ?
C58 N5 C62 115.6(4) . . ?
C62 N5 C1 121.2(4) . . ?
C53 N8 C57 120.5(5) . . ?
C53 N8 C56 120.0(6) . . ?
C56 N8 C57 119.2(5) . . ?
C60 N6 C64 119.5(5) . . ?
C60 N6 C63 118.3(5) . . ?
C64 N6 C63 119.6(5) . . ?
N2 C3 C2 119.5(5) . . ?
N2 C3 C4 124.1(5) . . ?
C4 C3 C2 116.3(5) . . ?
N5 C58 H58 118.2 . . ?
C59 C58 N5 123.6(5) . . ?
C59 C58 H58 118.2 . . ?
C17 C16 N1 120.0(5) . . ?
C21 C16 N1 119.7(5) . . ?
C21 C16 C17 120.2(5) . . ?
C8 C7 N2 118.1(5) . . ?
C12 C7 N2 121.0(5) . . ?
C12 C7 C8 120.6(5) . . ?
H13A C13 H13B 109.5 . . ?
H13A C13 H13C 109.5 . . ?
H13B C13 H13C 109.5 . . ?
C8 C13 H13A 109.5 . . ?
C8 C13 H13B 109.5 . . ?
C8 C13 H13C 109.5 . . ?
C40 C39 N3 118.6(4) . . ?
C40 C39 C44 119.2(5) . . ?
C44 C39 N3 122.1(5) . . ?
N4 C25 H25A 110.1 . . ?
N4 C25 H25B 110.1 . . ?
N4 C25 C26 108.2(4) . . ?
H25A C25 H25B 108.4 . . ?
C26 C25 H25A 110.1 . . ?
C26 C25 H25B 110.1 . . ?
P1 C1 Zn1 115.0(3) . . ?
N5 C1 Zn1 120.5(3) . . ?
N5 C1 P1 124.2(4) . . ?
C32 C27 N4 119.2(5) . . ?
C32 C27 C28 119.6(5) . . ?
C28 C27 N4 121.2(5) . . ?
C40 C41 H41 119.4 . . ?
C42 C41 H41 119.4 . . ?
C42 C41 C40 121.2(5) . . ?
C39 C40 C41 119.3(5) . . ?
C39 C40 C45 122.2(5) . . ?
C41 C40 C45 118.5(5) . . ?
C41 C42 H42 120.2 . . ?
C43 C42 C41 119.5(6) . . ?
C43 C42 H42 120.2 . . ?
C40 C45 H45 107.5 . . ?
C40 C45 C47 111.6(5) . . ?
C40 C45 C46 111.9(5) . . ?
C47 C45 H45 107.5 . . ?
C47 C45 C46 110.5(5) . . ?
C46 C45 H45 107.5 . . ?
C7 C8 C13 120.6(5) . . ?
C9 C8 C7 118.6(5) . . ?
C9 C8 C13 120.8(5) . . ?
C45 C47 H47A 109.5 . . ?
C45 C47 H47B 109.5 . . ?
C45 C47 H47C 109.5 . . ?
H47A C47 H47B 109.5 . . ?
H47A C47 H47C 109.5 . . ?
H47B C47 H47C 109.5 . . ?
C39 C44 C48 122.7(5) . . ?
C43 C44 C39 119.6(5) . . ?
C43 C44 C48 117.7(5) . . ?
C3 C2 H2A 109.5 . . ?
C3 C2 H2B 109.5 . . ?
C3 C2 H2C 109.5 . . ?
H2A C2 H2B 109.5 . . ?
H2A C2 H2C 109.5 . . ?
H2B C2 H2C 109.5 . . ?
C7 C12 C15 120.7(5) . . ?
C11 C12 C7 118.7(5) . . ?
C11 C12 C15 120.6(5) . . ?
C58 C59 C60 120.8(5) . . ?
C16 C17 C22 121.1(5) . . ?
C18 C17 C16 118.5(5) . . ?
C18 C17 C22 120.3(5) . . ?
N3 C26 C25 106.6(4) . . ?
N3 C26 H26A 110.4 . . ?
N3 C26 H26B 110.4 . . ?
C25 C26 H26A 110.4 . . ?
C25 C26 H26B 110.4 . . ?
H26A C26 H26B 108.6 . . ?
C3 C4 H4 116.3 . . ?
C3 C4 C5 127.4(5) . . ?
C5 C4 H4 116.3 . . ?
C32 C36 H36 107.7 . . ?
C32 C36 C37 113.5(5) . . ?
C38 C36 H36 107.7 . . ?
C38 C36 C32 111.3(5) . . ?
C38 C36 C37 108.7(5) . . ?
C37 C36 H36 107.7 . . ?
C44 C48 H48 107.6 . . ?
C44 C48 C50 111.3(5) . . ?
C50 C48 H48 107.6 . . ?
C49 C48 C44 111.3(5) . . ?
C49 C48 H48 107.6 . . ?
C49 C48 C50 111.3(5) . . ?
C28 C33 H33 107.2 . . ?
C28 C33 C34 110.2(5) . . ?
C28 C33 C35 113.1(5) . . ?
C34 C33 H33 107.2 . . ?
C34 C33 C35 111.5(5) . . ?
C35 C33 H33 107.2 . . ?
N8 C53 C54 121.3(6) . . ?
N8 C53 C52 122.8(5) . . ?
C52 C53 C54 115.9(5) . . ?
N1 C5 C4 124.6(5) . . ?
N1 C5 C6 119.2(5) . . ?
C4 C5 C6 116.1(5) . . ?
C60 C61 H61 119.1 . . ?
C62 C61 H61 119.1 . . ?
C62 C61 C60 121.8(5) . . ?
C16 C21 C24 119.9(5) . . ?
C20 C21 C16 119.4(5) . . ?
C20 C21 C24 120.7(5) . . ?
C28 C29 H29 118.8 . . ?
C30 C29 H29 118.8 . . ?
C30 C29 C28 122.4(6) . . ?
C27 C32 C36 120.5(5) . . ?
C31 C32 C27 119.2(5) . . ?
C31 C32 C36 120.2(5) . . ?
C9 C10 C14 121.2(6) . . ?
C11 C10 C9 118.0(6) . . ?
C11 C10 C14 120.8(6) . . ?
C27 C28 C33 123.2(5) . . ?
C29 C28 C27 118.2(5) . . ?
C29 C28 C33 118.6(5) . . ?
C42 C43 C44 121.2(5) . . ?
C42 C43 H43 119.4 . . ?
C44 C43 H43 119.4 . . ?
C5 C6 H6A 109.5 . . ?
C5 C6 H6B 109.5 . . ?
C5 C6 H6C 109.5 . . ?
H6A C6 H6B 109.5 . . ?
H6A C6 H6C 109.5 . . ?
H6B C6 H6C 109.5 . . ?
C21 C24 H24A 109.5 . . ?
C21 C24 H24B 109.5 . . ?
C21 C24 H24C 109.5 . . ?
H24A C24 H24B 109.5 . . ?
H24A C24 H24C 109.5 . . ?
H24B C24 H24C 109.5 . . ?
C48 C50 H50A 109.5 . . ?
C48 C50 H50B 109.5 . . ?
C48 C50 H50C 109.5 . . ?
H50A C50 H50B 109.5 . . ?
H50A C50 H50C 109.5 . . ?
H50B C50 H50C 109.5 . . ?
C17 C18 H18 118.7 . . ?
C19 C18 C17 122.7(5) . . ?
C19 C18 H18 118.7 . . ?
C18 C19 C20 117.2(5) . . ?
C18 C19 C23 120.8(6) . . ?
C20 C19 C23 122.0(6) . . ?
C53 C54 H54 120.4 . . ?
C55 C54 C53 119.2(6) . . ?
C55 C54 H54 120.4 . . ?
N6 C60 C59 121.8(5) . . ?
N6 C60 C61 123.0(5) . . ?
C61 C60 C59 115.2(5) . . ?
C8 C9 C10 121.9(6) . . ?
C8 C9 H9 119.1 . . ?
C10 C9 H9 119.1 . . ?
N5 C62 H62 118.5 . . ?
C61 C62 N5 122.9(5) . . ?
C61 C62 H62 118.5 . . ?
C17 C22 H22A 109.5 . . ?
C17 C22 H22B 109.5 . . ?
C17 C22 H22C 109.5 . . ?
H22A C22 H22B 109.5 . . ?
H22A C22 H22C 109.5 . . ?
H22B C22 H22C 109.5 . . ?
C32 C31 H31 119.2 . . ?
C30 C31 C32 121.7(6) . . ?
C30 C31 H31 119.2 . . ?
C29 C30 C31 118.9(6) . . ?
C29 C30 H30 120.6 . . ?
C31 C30 H30 120.6 . . ?
C21 C20 C19 122.0(6) . . ?
C21 C20 H20 119.0 . . ?
C19 C20 H20 119.0 . . ?
N7 C51 H51 117.7 . . ?
N7 C51 C52 124.5(6) . . ?
C52 C51 H51 117.7 . . ?
C33 C34 H34A 109.5 . . ?
C33 C34 H34B 109.5 . . ?
C33 C34 H34C 109.5 . . ?
H34A C34 H34B 109.5 . . ?
H34A C34 H34C 109.5 . . ?
H34B C34 H34C 109.5 . . ?
C48 C49 H49A 109.5 . . ?
C48 C49 H49B 109.5 . . ?
C48 C49 H49C 109.5 . . ?
H49A C49 H49B 109.5 . . ?
H49A C49 H49C 109.5 . . ?
H49B C49 H49C 109.5 . . ?
C45 C46 H46A 109.5 . . ?
C45 C46 H46B 109.5 . . ?
C45 C46 H46C 109.5 . . ?
H46A C46 H46B 109.5 . . ?
H46A C46 H46C 109.5 . . ?
H46B C46 H46C 109.5 . . ?
N7 C55 C54 125.2(5) . . ?
N7 C55 H55 117.4 . . ?
C54 C55 H55 117.4 . . ?
C53 C52 H52 119.8 . . ?
C51 C52 C53 120.5(6) . . ?
C51 C52 H52 119.8 . . ?
C36 C38 H38A 109.5 . . ?
C36 C38 H38B 109.5 . . ?
C36 C38 H38C 109.5 . . ?
H38A C38 H38B 109.5 . . ?
H38A C38 H38C 109.5 . . ?
H38B C38 H38C 109.5 . . ?
C12 C15 H15A 109.5 . . ?
C12 C15 H15B 109.5 . . ?
C12 C15 H15C 109.5 . . ?
H15A C15 H15B 109.5 . . ?
H15A C15 H15C 109.5 . . ?
H15B C15 H15C 109.5 . . ?
C12 C11 H11 118.9 . . ?
C10 C11 C12 122.2(6) . . ?
C10 C11 H11 118.9 . . ?
N8 C57 H57A 109.5 . . ?
N8 C57 H57B 109.5 . . ?
N8 C57 H57C 109.5 . . ?
H57A C57 H57B 109.5 . . ?
H57A C57 H57C 109.5 . . ?
H57B C57 H57C 109.5 . . ?
C19 C23 H23A 109.5 . . ?
C19 C23 H23B 109.5 . . ?
C19 C23 H23C 109.5 . . ?
H23A C23 H23B 109.5 . . ?
H23A C23 H23C 109.5 . . ?
H23B C23 H23C 109.5 . . ?
C33 C35 H35A 109.5 . . ?
C33 C35 H35B 109.5 . . ?
C33 C35 H35C 109.5 . . ?
H35A C35 H35B 109.5 . . ?
H35A C35 H35C 109.5 . . ?
H35B C35 H35C 109.5 . . ?
C36 C37 H37A 109.5 . . ?
C36 C37 H37B 109.5 . . ?
C36 C37 H37C 109.5 . . ?
H37A C37 H37B 109.5 . . ?
H37A C37 H37C 109.5 . . ?
H37B C37 H37C 109.5 . . ?
N8 C56 H56A 109.5 . . ?
N8 C56 H56B 109.5 . . ?
N8 C56 H56C 109.5 . . ?
H56A C56 H56B 109.5 . . ?
H56A C56 H56C 109.5 . . ?
H56B C56 H56C 109.5 . . ?
C10 C14 H14A 109.5 . . ?
C10 C14 H14B 109.5 . . ?
C10 C14 H14C 109.5 . . ?
H14A C14 H14B 109.5 . . ?
H14A C14 H14C 109.5 . . ?
H14B C14 H14C 109.5 . . ?
N6 C64 H64A 109.5 . . ?
N6 C64 H64B 109.5 . . ?
N6 C64 H64C 109.5 . . ?
H64A C64 H64B 109.5 . . ?
H64A C64 H64C 109.5 . . ?
H64B C64 H64C 109.5 . . ?
N6 C63 H63A 109.5 . . ?
N6 C63 H63B 109.5 . . ?
N6 C63 H63C 109.5 . . ?
H63A C63 H63B 109.5 . . ?
H63A C63 H63C 109.5 . . ?
H63B C63 H63C 109.5 . . ?
H80A C80 H80B 109.5 . . ?
H80A C80 H80C 109.5 . . ?
H80B C80 H80C 109.5 . . ?
C79 C80 H80A 109.5 . . ?
C79 C80 H80B 109.5 . . ?
C79 C80 H80C 109.5 . . ?
C82 C79 C80 120.1(13) . . ?
C82 C79 C81 118.0(12) . . ?
C81 C79 C80 121.9(13) . . ?
C79 C82 H82 117.4 . . ?
C79 C82 C78 125.3(13) . . ?
C78 C82 H82 117.4 . . ?
C82 C78 H78 122.5 . . ?
C83 C78 C82 114.9(13) . . ?
C83 C78 H78 122.5 . . ?
C78 C83 H83 119.5 . . ?
C65 C83 C78 121.0(13) . . ?
C65 C83 H83 119.5 . . ?
C83 C65 H65 118.3 . . ?
C83 C65 C81 123.4(13) . . ?
C81 C65 H65 118.3 . . ?
C79 C81 H81 121.7 . . ?
C65 C81 C79 116.6(12) . . ?
C65 C81 H81 121.7 . . ?
H66A C66 H66B 109.5 . . ?
H66A C66 H66C 109.5 . . ?
H66B C66 H66C 109.5 . . ?
C67 C66 H66A 109.5 . . ?
C67 C66 H66B 109.5 . . ?
C67 C66 H66C 109.5 . . ?
C66 C67 H67A 108.1 . . ?
C66 C67 H67B 108.1 . . ?
H67A C67 H67B 107.3 . . ?
C68 C67 C66 116.9(16) . . ?
C68 C67 H67A 108.1 . . ?
C68 C67 H67B 108.1 . . ?
C67 C68 H68A 108.4 . . ?
C67 C68 H68B 108.4 . . ?
C67 C68 C69 115.6(16) . . ?
H68A C68 H68B 107.4 . . ?
C69 C68 H68A 108.4 . . ?
C69 C68 H68B 108.4 . . ?
C68 C69 H69B 109.2 . . ?
C68 C69 H69A 109.2 . . ?
C68 C69 C70 111.9(15) . . ?
H69B C69 H69A 107.9 . . ?
C70 C69 H69B 109.2 . . ?
C70 C69 H69A 109.2 . . ?
C69 C70 H70A 109.2 . . ?
C69 C70 H70B 109.2 . . ?
H70A C70 H70B 107.9 . . ?
C71 C70 C69 112.3(16) . . ?
C71 C70 H70A 109.2 . . ?
C71 C70 H70B 109.2 . . ?
C70 C71 H71A 109.5 . . ?
C70 C71 H71B 109.5 . . ?
C70 C71 H71C 109.5 . . ?
H71A C71 H71B 109.5 . . ?
H71A C71 H71C 109.5 . . ?
H71B C71 H71C 109.5 . . ?
H72A C72 H72B 109.5 . . ?
H72A C72 H72C 109.5 . . ?
H72B C72 H72C 109.5 . . ?
C73 C72 H72A 109.5 . . ?
C73 C72 H72B 109.5 . . ?
C73 C72 H72C 109.5 . . ?
C72 C73 H73A 108.6 . . ?
C72 C73 H73B 108.6 . . ?
H73A C73 H73B 107.6 . . ?
C74 C73 C72 115(2) . . ?
C74 C73 H73A 108.6 . . ?
C74 C73 H73B 108.6 . . ?
C73 C74 H74A 106.8 . . ?
C73 C74 H74B 106.8 . . ?
C73 C74 C75 122(2) . . ?
H74A C74 H74B 106.7 . . ?
C75 C74 H74A 106.8 . . ?
C75 C74 H74B 106.8 . . ?
C74 C75 H75B 110.1 . . ?
C74 C75 H75A 110.1 . . ?
C74 C75 C76 108.2(18) . . ?
H75B C75 H75A 108.4 . . ?
C76 C75 H75B 110.1 . . ?
C76 C75 H75A 110.1 . . ?
C75 C76 H76A 108.8 . . ?
C75 C76 H76B 108.8 . . ?
H76A C76 H76B 107.7 . . ?
C77 C76 C75 113.8(19) . . ?
C77 C76 H76A 108.8 . . ?
C77 C76 H76B 108.8 . . ?
C76 C77 H77A 109.5 . . ?
C76 C77 H77B 109.5 . . ?
C76 C77 H77C 109.5 . . ?
H77A C77 H77B 109.5 . . ?
H77A C77 H77C 109.5 . . ?
H77B C77 H77C 109.5 . . ?

loop_
_geom_bond_atom_site_label_1
_geom_bond_atom_site_label_2
_geom_bond_distance
_geom_bond_site_symmetry_2
_geom_bond_publ_flag
Zn1 N2 2.065(4) . ?
Zn1 N7 2.087(4) . ?
Zn1 N1 2.049(5) . ?
Zn1 C1 1.991(5) . ?
P1 N4 1.793(5) . ?
P1 N3 1.791(5) . ?
P1 C1 1.735(5) . ?
N2 C3 1.325(7) . ?
N2 C7 1.428(7) . ?
N4 C25 1.464(6) . ?
N4 C27 1.428(7) . ?
N7 C51 1.351(7) . ?
N7 C55 1.355(8) . ?
N1 C16 1.434(7) . ?
N1 C5 1.331(7) . ?
N3 C39 1.437(7) . ?
N3 C26 1.452(7) . ?
N5 C58 1.372(7) . ?
N5 C1 1.427(6) . ?
N5 C62 1.380(7) . ?
N8 C53 1.363(7) . ?
N8 C57 1.458(9) . ?
N8 C56 1.455(8) . ?
N6 C60 1.377(7) . ?
N6 C64 1.433(8) . ?
N6 C63 1.445(8) . ?
C3 C2 1.531(7) . ?
C3 C4 1.399(8) . ?
C58 H58 0.9500 . ?
C58 C59 1.368(7) . ?
C16 C17 1.394(8) . ?
C16 C21 1.393(8) . ?
C7 C8 1.409(8) . ?
C7 C12 1.395(8) . ?
C13 H13A 0.9800 . ?
C13 H13B 0.9800 . ?
C13 H13C 0.9800 . ?
C13 C8 1.504(8) . ?
C39 C40 1.398(8) . ?
C39 C44 1.412(7) . ?
C25 H25A 0.9900 . ?
C25 H25B 0.9900 . ?
C25 C26 1.506(8) . ?
C27 C32 1.405(8) . ?
C27 C28 1.416(8) . ?
C41 H41 0.9500 . ?
C41 C40 1.400(8) . ?
C41 C42 1.378(8) . ?
C40 C45 1.518(7) . ?
C42 H42 0.9500 . ?
C42 C43 1.373(8) . ?
C45 H45 1.0000 . ?
C45 C47 1.529(8) . ?
C45 C46 1.533(8) . ?
C8 C9 1.392(8) . ?
C47 H47A 0.9800 . ?
C47 H47B 0.9800 . ?
C47 H47C 0.9800 . ?
C44 C48 1.535(8) . ?
C44 C43 1.392(8) . ?
C2 H2A 0.9800 . ?
C2 H2B 0.9800 . ?
C2 H2C 0.9800 . ?
C12 C15 1.507(8) . ?
C12 C11 1.394(8) . ?
C59 C60 1.414(7) . ?
C17 C18 1.391(8) . ?
C17 C22 1.504(8) . ?
C26 H26A 0.9900 . ?
C26 H26B 0.9900 . ?
C4 H4 0.9500 . ?
C4 C5 1.402(7) . ?
C36 H36 1.0000 . ?
C36 C32 1.524(8) . ?
C36 C38 1.520(8) . ?
C36 C37 1.543(8) . ?
C48 H48 1.0000 . ?
C48 C50 1.537(7) . ?
C48 C49 1.526(8) . ?
C33 H33 1.0000 . ?
C33 C28 1.510(8) . ?
C33 C34 1.515(8) . ?
C33 C35 1.523(8) . ?
C53 C54 1.410(8) . ?
C53 C52 1.401(9) . ?
C5 C6 1.520(8) . ?
C61 H61 0.9500 . ?
C61 C60 1.405(8) . ?
C61 C62 1.361(7) . ?
C21 C24 1.517(8) . ?
C21 C20 1.386(8) . ?
C29 H29 0.9500 . ?
C29 C28 1.400(8) . ?
C29 C30 1.364(9) . ?
C32 C31 1.387(8) . ?
C10 C9 1.396(8) . ?
C10 C11 1.389(9) . ?
C10 C14 1.497(9) . ?
C43 H43 0.9500 . ?
C6 H6A 0.9800 . ?
C6 H6B 0.9800 . ?
C6 H6C 0.9800 . ?
C24 H24A 0.9800 . ?
C24 H24B 0.9800 . ?
C24 H24C 0.9800 . ?
C50 H50A 0.9800 . ?
C50 H50B 0.9800 . ?
C50 H50C 0.9800 . ?
C18 H18 0.9500 . ?
C18 C19 1.388(9) . ?
C19 C20 1.390(8) . ?
C19 C23 1.506(8) . ?
C54 H54 0.9500 . ?
C54 C55 1.369(8) . ?
C9 H9 0.9500 . ?
C62 H62 0.9500 . ?
C22 H22A 0.9800 . ?
C22 H22B 0.9800 . ?
C22 H22C 0.9800 . ?
C31 H31 0.9500 . ?
C31 C30 1.384(9) . ?
C30 H30 0.9500 . ?
C20 H20 0.9500 . ?
C51 H51 0.9500 . ?
C51 C52 1.362(8) . ?
C34 H34A 0.9800 . ?
C34 H34B 0.9800 . ?
C34 H34C 0.9800 . ?
C49 H49A 0.9800 . ?
C49 H49B 0.9800 . ?
C49 H49C 0.9800 . ?
C46 H46A 0.9800 . ?
C46 H46B 0.9800 . ?
C46 H46C 0.9800 . ?
C55 H55 0.9500 . ?
C52 H52 0.9500 . ?
C38 H38A 0.9800 . ?
C38 H38B 0.9800 . ?
C38 H38C 0.9800 . ?
C15 H15A 0.9800 . ?
C15 H15B 0.9800 . ?
C15 H15C 0.9800 . ?
C11 H11 0.9500 . ?
C57 H57A 0.9800 . ?
C57 H57B 0.9800 . ?
C57 H57C 0.9800 . ?
C23 H23A 0.9800 . ?
C23 H23B 0.9800 . ?
C23 H23C 0.9800 . ?
C35 H35A 0.9800 . ?
C35 H35B 0.9800 . ?
C35 H35C 0.9800 . ?
C37 H37A 0.9800 . ?
C37 H37B 0.9800 . ?
C37 H37C 0.9800 . ?
C56 H56A 0.9800 . ?
C56 H56B 0.9800 . ?
C56 H56C 0.9800 . ?
C14 H14A 0.9800 . ?
C14 H14B 0.9800 . ?
C14 H14C 0.9800 . ?
C64 H64A 0.9800 . ?
C64 H64B 0.9800 . ?
C64 H64C 0.9800 . ?
C63 H63A 0.9800 . ?
C63 H63B 0.9800 . ?
C63 H63C 0.9800 . ?
C80 H80A 0.9800 . ?
C80 H80B 0.9800 . ?
C80 H80C 0.9800 . ?
C80 C79 1.498(8) . ?
C79 C82 1.338(11) . ?
C79 C81 1.368(11) . ?
C82 H82 0.9500 . ?
C82 C78 1.357(11) . ?
C78 H78 0.9500 . ?
C78 C83 1.352(11) . ?
C83 H83 0.9500 . ?
C83 C65 1.326(11) . ?
C65 H65 0.9500 . ?
C65 C81 1.361(11) . ?
C81 H81 0.9500 . ?
C66 H66A 0.9800 . ?
C66 H66B 0.9800 . ?
C66 H66C 0.9800 . ?
C66 C67 1.502(12) . ?
C67 H67A 0.9900 . ?
C67 H67B 0.9900 . ?
C67 C68 1.491(13) . ?
C68 H68A 0.9900 . ?
C68 H68B 0.9900 . ?
C68 C69 1.506(13) . ?
C69 H69B 0.9900 . ?
C69 H69A 0.9900 . ?
C69 C70 1.519(12) . ?
C70 H70A 0.9900 . ?
C70 H70B 0.9900 . ?
C70 C71 1.498(13) . ?
C71 H71A 0.9800 . ?
C71 H71B 0.9800 . ?
C71 H71C 0.9800 . ?
C72 H72A 0.9800 . ?
C72 H72B 0.9800 . ?
C72 H72C 0.9800 . ?
C72 C73 1.503(13) . ?
C73 H73A 0.9900 . ?
C73 H73B 0.9900 . ?
C73 C74 1.469(13) . ?
C74 H74A 0.9900 . ?
C74 H74B 0.9900 . ?
C74 C75 1.491(13) . ?
C75 H75B 0.9900 . ?
C75 H75A 0.9900 . ?
C75 C76 1.511(13) . ?
C76 H76A 0.9900 . ?
C76 H76B 0.9900 . ?
C76 C77 1.490(13) . ?
C77 H77A 0.9800 . ?
C77 H77B 0.9800 . ?
C77 H77C 0.9800 . ?

loop_
_geom_torsion_atom_site_label_1
_geom_torsion_atom_site_label_2
_geom_torsion_atom_site_label_3
_geom_torsion_atom_site_label_4
_geom_torsion
_geom_torsion_site_symmetry_1
_geom_torsion_site_symmetry_2
_geom_torsion_site_symmetry_3
_geom_torsion_site_symmetry_4
_geom_torsion_publ_flag
Zn1 N2 C3 C2 -171.0(3) . . . . ?
Zn1 N2 C3 C4 12.3(7) . . . . ?
Zn1 N2 C7 C8 -88.6(5) . . . . ?
Zn1 N2 C7 C12 86.3(5) . . . . ?
Zn1 N7 C51 C52 169.8(4) . . . . ?
Zn1 N7 C55 C54 -171.1(5) . . . . ?
Zn1 N1 C16 C17 98.3(5) . . . . ?
Zn1 N1 C16 C21 -81.0(6) . . . . ?
Zn1 N1 C5 C4 -14.7(7) . . . . ?
Zn1 N1 C5 C6 168.0(4) . . . . ?
P1 N4 C25 C26 -11.6(5) . . . . ?
P1 N4 C27 C32 -105.6(5) . . . . ?
P1 N4 C27 C28 75.7(6) . . . . ?
P1 N3 C39 C40 124.9(4) . . . . ?
P1 N3 C39 C44 -59.4(6) . . . . ?
P1 N3 C26 C25 -31.2(5) . . . . ?
N2 C3 C4 C5 16.3(9) . . . . ?
N2 C7 C8 C13 -7.0(7) . . . . ?
N2 C7 C8 C9 171.7(5) . . . . ?
N2 C7 C12 C15 6.1(8) . . . . ?
N2 C7 C12 C11 -171.8(5) . . . . ?
N4 P1 N3 C39 163.8(4) . . . . ?
N4 P1 N3 C26 21.1(4) . . . . ?
N4 P1 C1 Zn1 -131.3(3) . . . . ?
N4 P1 C1 N5 53.9(5) . . . . ?
N4 C25 C26 N3 25.6(6) . . . . ?
N4 C27 C32 C36 3.3(7) . . . . ?
N4 C27 C32 C31 -175.6(5) . . . . ?
N4 C27 C28 C33 -5.0(8) . . . . ?
N4 C27 C28 C29 176.0(5) . . . . ?
N7 C51 C52 C53 -2.5(9) . . . . ?
N1 C16 C17 C18 -178.7(5) . . . . ?
N1 C16 C17 C22 4.3(8) . . . . ?
N1 C16 C21 C24 -1.5(8) . . . . ?
N1 C16 C21 C20 179.4(5) . . . . ?
N3 P1 N4 C25 -4.6(4) . . . . ?
N3 P1 N4 C27 -152.5(4) . . . . ?
N3 P1 C1 Zn1 134.8(3) . . . . ?
N3 P1 C1 N5 -40.0(5) . . . . ?
N3 C39 C40 C41 175.1(5) . . . . ?
N3 C39 C40 C45 -5.4(7) . . . . ?
N3 C39 C44 C48 2.6(8) . . . . ?
N3 C39 C44 C43 -175.7(5) . . . . ?
N5 C58 C59 C60 1.4(8) . . . . ?
N8 C53 C54 C55 178.9(5) . . . . ?
N8 C53 C52 C51 -178.6(6) . . . . ?
C3 N2 C7 C8 88.1(6) . . . . ?
C3 N2 C7 C12 -96.9(6) . . . . ?
C3 C4 C5 N1 -15.1(9) . . . . ?
C3 C4 C5 C6 162.4(5) . . . . ?
C58 N5 C1 Zn1 160.1(4) . . . . ?
C58 N5 C1 P1 -25.4(7) . . . . ?
C58 N5 C62 C61 2.2(8) . . . . ?
C58 C59 C60 N6 -178.4(6) . . . . ?
C58 C59 C60 C61 2.0(8) . . . . ?
C16 N1 C5 C4 173.4(5) . . . . ?
C16 N1 C5 C6 -4.0(7) . . . . ?
C16 C17 C18 C19 -0.9(9) . . . . ?
C16 C21 C20 C19 -0.5(9) . . . . ?
C7 N2 C3 C2 12.4(7) . . . . ?
C7 N2 C3 C4 -164.3(5) . . . . ?
C7 C8 C9 C10 0.2(8) . . . . ?
C7 C12 C11 C10 0.5(9) . . . . ?
C13 C8 C9 C10 178.9(5) . . . . ?
C39 N3 C26 C25 -178.2(4) . . . . ?
C39 C40 C45 C47 113.1(6) . . . . ?
C39 C40 C45 C46 -122.5(6) . . . . ?
C39 C44 C48 C50 -121.7(6) . . . . ?
C39 C44 C48 C49 113.5(6) . . . . ?
C39 C44 C43 C42 0.6(8) . . . . ?
C25 N4 C27 C32 106.5(6) . . . . ?
C25 N4 C27 C28 -72.2(6) . . . . ?
C1 P1 N4 C25 -111.8(4) . . . . ?
C1 P1 N4 C27 100.3(4) . . . . ?
C1 P1 N3 C39 -82.3(4) . . . . ?
C1 P1 N3 C26 135.0(4) . . . . ?
C1 N5 C58 C59 178.8(5) . . . . ?
C1 N5 C62 C61 180.0(5) . . . . ?
C27 N4 C25 C26 138.1(5) . . . . ?
C27 C32 C31 C30 -1.2(9) . . . . ?
C41 C40 C45 C47 -67.3(7) . . . . ?
C41 C40 C45 C46 57.1(7) . . . . ?
C41 C42 C43 C44 -0.3(9) . . . . ?
C40 C39 C44 C48 178.2(5) . . . . ?
C40 C39 C44 C43 -0.1(8) . . . . ?
C40 C41 C42 C43 -0.5(9) . . . . ?
C42 C41 C40 C39 1.0(8) . . . . ?
C42 C41 C40 C45 -178.5(5) . . . . ?
C8 C7 C12 C15 -179.0(5) . . . . ?
C8 C7 C12 C11 3.0(8) . . . . ?
C44 C39 C40 C41 -0.7(8) . . . . ?
C44 C39 C40 C45 178.8(5) . . . . ?
C2 C3 C4 C5 -160.4(5) . . . . ?
C12 C7 C8 C13 178.0(5) . . . . ?
C12 C7 C8 C9 -3.3(8) . . . . ?
C17 C16 C21 C24 179.2(5) . . . . ?
C17 C16 C21 C20 0.2(8) . . . . ?
C17 C18 C19 C20 0.6(9) . . . . ?
C17 C18 C19 C23 178.7(6) . . . . ?
C26 N3 C39 C40 -91.4(6) . . . . ?
C26 N3 C39 C44 84.2(6) . . . . ?
C36 C32 C31 C30 179.9(5) . . . . ?
C48 C44 C43 C42 -177.8(5) . . . . ?
C53 C54 C55 N7 1.7(9) . . . . ?
C5 N1 C16 C17 -89.7(7) . . . . ?
C5 N1 C16 C21 91.0(6) . . . . ?
C21 C16 C17 C18 0.5(9) . . . . ?
C21 C16 C17 C22 -176.5(5) . . . . ?
C32 C27 C28 C33 176.3(5) . . . . ?
C32 C27 C28 C29 -2.7(8) . . . . ?
C32 C31 C30 C29 -1.1(9) . . . . ?
C28 C27 C32 C36 -178.0(5) . . . . ?
C28 C27 C32 C31 3.1(8) . . . . ?
C28 C29 C30 C31 1.5(9) . . . . ?
C43 C44 C48 C50 56.6(7) . . . . ?
C43 C44 C48 C49 -68.2(6) . . . . ?
C24 C21 C20 C19 -179.6(5) . . . . ?
C18 C19 C20 C21 0.1(9) . . . . ?
C54 C53 C52 C51 1.9(8) . . . . ?
C60 C61 C62 N5 1.2(9) . . . . ?
C9 C10 C11 C12 -3.5(9) . . . . ?
C62 N5 C58 C59 -3.5(8) . . . . ?
C62 N5 C1 Zn1 -17.5(6) . . . . ?
C62 N5 C1 P1 157.0(4) . . . . ?
C62 C61 C60 N6 177.1(6) . . . . ?
C62 C61 C60 C59 -3.2(8) . . . . ?
C22 C17 C18 C19 176.1(6) . . . . ?
C30 C29 C28 C27 0.4(9) . . . . ?
C30 C29 C28 C33 -178.7(6) . . . . ?
C51 N7 C55 C54 -1.9(8) . . . . ?
C34 C33 C28 C27 -108.8(6) . . . . ?
C34 C33 C28 C29 70.2(7) . . . . ?
C55 N7 C51 C52 2.4(8) . . . . ?
C52 C53 C54 C55 -1.5(8) . . . . ?
C38 C36 C32 C27 -79.4(6) . . . . ?
C38 C36 C32 C31 99.5(6) . . . . ?
C15 C12 C11 C10 -177.5(6) . . . . ?
C11 C10 C9 C8 3.2(9) . . . . ?
C57 N8 C53 C54 2.5(9) . . . . ?
C57 N8 C53 C52 -177.0(6) . . . . ?
C23 C19 C20 C21 -177.9(6) . . . . ?
C35 C33 C28 C27 125.6(6) . . . . ?
C35 C33 C28 C29 -55.4(7) . . . . ?
C37 C36 C32 C27 157.6(5) . . . . ?
C37 C36 C32 C31 -23.5(8) . . . . ?
C56 N8 C53 C54 177.2(6) . . . . ?
C56 N8 C53 C52 -2.4(9) . . . . ?
C14 C10 C9 C8 -177.9(6) . . . . ?
C14 C10 C11 C12 177.5(6) . . . . ?
C64 N6 C60 C59 14.1(10) . . . . ?
C64 N6 C60 C61 -166.2(7) . . . . ?
C63 N6 C60 C59 176.0(7) . . . . ?
C63 N6 C60 C61 -4.4(10) . . . . ?
C80 C79 C82 C78 172.2(18) . . . . ?
C80 C79 C81 C65 -177.1(15) . . . . ?
C79 C82 C78 C83 8(3) . . . . ?
C82 C79 C81 C65 6(2) . . . . ?
C82 C78 C83 C65 0(4) . . . . ?
C78 C83 C65 C81 -4(4) . . . . ?
C83 C65 C81 C79 1(3) . . . . ?
C81 C79 C82 C78 -11(3) . . . . ?
C66 C67 C68 C69 179(3) . . . . ?
C67 C68 C69 C70 173(3) . . . . ?
C68 C69 C70 C71 -174(3) . . . . ?
C72 C73 C74 C75 -162(4) . . . . ?
C73 C74 C75 C76 172(4) . . . . ?
C74 C75 C76 C77 -166(4) . . . . ?
